data_1534400
loop_
_publ_author_name
'Chen, Jun-Feng'
'Gong, Dan-Ping'
'Wen, Jing'
'Ma, Haibo'
'Cao, Deng-Ke'

_publ_section_title
;
 2-(Anthracenyl)-4,5-bis(2,5-dimethyl(3-thienyl))-1H-imidazole:
 regulatable stacking structures, reversible grinding- and heating-induced
 emission switching, and solid-state photodimerization behavior
;
_journal_issue 1
_journal_name_full 'Chem. Sci.'
_journal_page_first 451
_journal_paper_doi 10.1039/C5SC03201F
_journal_volume 7
_journal_year 2016
_chemical_formula_moiety 'C58 H48 N4 S4, 2(C3 H7 N O'
_chemical_formula_sum 'C64 H62 N6 O2 S4'
_chemical_formula_weight 1075.44
_chemical_name_systematic
; 
 ? 
;
_space_group_IT_number 61
_symmetry_cell_setting orthorhombic
_symmetry_space_group_name_Hall '-P 2ac 2ab'
_symmetry_space_group_name_H-M 'P b c a'
_atom_sites_solution_hydrogens geom
_atom_sites_solution_primary direct
_atom_sites_solution_secondary difmap
_audit_creation_method SHELXL-97
_audit_update_record
;
2015-07-27 deposited with the CCDC.
2015-10-08 downloaded from the CCDC.
;
_cell_angle_alpha 90.00
_cell_angle_beta 90.00
_cell_angle_gamma 90.00
_cell_formula_units_Z 4
_cell_length_a 18.220(5)
_cell_length_b 12.964(4)
_cell_length_c 24.265(7)
_cell_measurement_reflns_used 1088
_cell_measurement_temperature 296(2)
_cell_measurement_theta_max 18.07
_cell_measurement_theta_min 2.24
_cell_volume 5731(3)
_computing_cell_refinement SMART
_computing_data_collection 'SMART (Bruker, 2000)'
_computing_data_reduction 'SAINT (Bruker, 2000)'
_computing_molecular_graphics SHELXTL
_computing_publication_material SHELXTL
_computing_structure_refinement SHELXTL
_computing_structure_solution 'SHELXTL (Bruker, 2000)'
_diffrn_ambient_temperature 296(2)
_diffrn_measured_fraction_theta_full 1.000
_diffrn_measured_fraction_theta_max 1.000
_diffrn_measurement_device_type 'Bruker Smart Aepex CCD area detector'
_diffrn_measurement_method 'phi and omega scans'
_diffrn_radiation_monochromator graphite
_diffrn_radiation_source 'fine-focus sealed tube'
_diffrn_radiation_type MoK\a
_diffrn_radiation_wavelength 0.71073
_diffrn_reflns_av_R_equivalents 0.1400
_diffrn_reflns_av_sigmaI/netI 0.1138
_diffrn_reflns_limit_h_max 16
_diffrn_reflns_limit_h_min -21
_diffrn_reflns_limit_k_max 14
_diffrn_reflns_limit_k_min -15
_diffrn_reflns_limit_l_max 28
_diffrn_reflns_limit_l_min -22
_diffrn_reflns_number 22332
_diffrn_reflns_theta_full 25.00
_diffrn_reflns_theta_max 25.00
_diffrn_reflns_theta_min 1.68
_exptl_absorpt_coefficient_mu 0.215
_exptl_absorpt_correction_T_max 0.979
_exptl_absorpt_correction_T_min 0.970
_exptl_absorpt_correction_type multi-scan
_exptl_absorpt_process_details 'SADABS, Bruker(2000)'
_exptl_crystal_colour colorless
_exptl_crystal_density_diffrn 1.246
_exptl_crystal_density_method 'not measured'
_exptl_crystal_description blocky
_exptl_crystal_F_000 2272
_exptl_crystal_size_max 0.15
_exptl_crystal_size_mid 0.12
_exptl_crystal_size_min 0.10
_refine_diff_density_max 0.302
_refine_diff_density_min -0.270
_refine_diff_density_rms 0.058
_refine_ls_extinction_method none
_refine_ls_goodness_of_fit_ref 1.032
_refine_ls_hydrogen_treatment constr
_refine_ls_matrix_type full
_refine_ls_number_parameters 343
_refine_ls_number_reflns 5055
_refine_ls_number_restraints 0
_refine_ls_restrained_S_all 1.032
_refine_ls_R_factor_all 0.1672
_refine_ls_R_factor_gt 0.0698
_refine_ls_shift/su_max 0.000
_refine_ls_shift/su_mean 0.000
_refine_ls_structure_factor_coef Fsqd
_refine_ls_weighting_details 'calc w=1/[\s^2^(Fo^2^)+(0.0700P)^2^+0.0000P] where P=(Fo^2^+2Fc^2^)/3'
_refine_ls_weighting_scheme calc
_refine_ls_wR_factor_gt 0.1470
_refine_ls_wR_factor_ref 0.1789
_reflns_number_gt 2372
_reflns_number_total 5055
_reflns_threshold_expression >2sigma(I)
_cod_data_source_file c5sc03201f2.cif
_cod_data_source_block 2
_cod_depositor_comments
;
The following automatic conversions were performed:

'_symmetry_cell_setting' value 'Orthorhombic' changed to
'orthorhombic' according to
/usr/data/users/saulius/crontab/automatic-downloads/rss-feeds/RSC/lib/dictionaries/cif_core.dic
dictionary named 'cif_core.dic' version 2.4.2 from 2011-04-26.

Automatic conversion script
Id: cif_fix_values 3271 2015-04-21 07:52:19Z andrius 

 Adding full bibliography for 1534397--1534400.cif.
;
_cod_original_sg_symbol_H-M 'Pbca '
_cod_database_code 1534400

loop_
_symmetry_equiv_pos_as_xyz
'x, y, z'
'-x+1/2, -y, z+1/2'
'-x, y+1/2, -z+1/2'
'x+1/2, -y+1/2, -z'
'-x, -y, -z'
'x-1/2, y, -z-1/2'
'x, -y-1/2, z-1/2'
'-x-1/2, y-1/2, z'

loop_
_atom_site_label
_atom_site_type_symbol
_atom_site_fract_x
_atom_site_fract_y
_atom_site_fract_z
_atom_site_U_iso_or_equiv
_atom_site_adp_type
_atom_site_occupancy
_atom_site_symmetry_multiplicity
_atom_site_calc_flag
_atom_site_refinement_flags
S1 S 0.55793(8) 0.46965(12) 0.26059(7) 0.0769(5) Uani 1 1 d .
S2 S 0.24338(7) 0.57270(11) 0.28750(6) 0.0629(4) Uani 1 1 d .
O1 O 0.8412(2) 0.2133(3) 0.4428(2) 0.0998(15) Uani 1 1 d .
N1 N 0.40344(17) 0.8067(2) 0.39543(14) 0.0383(9) Uani 1 1 d .
N2 N 0.51562(18) 0.7416(3) 0.40013(14) 0.0423(9) Uani 1 1 d .
H2A H 0.5606 0.7345 0.4101 0.051 Uiso 1 1 calc R
N3 N 0.7661(2) 0.2940(4) 0.5049(2) 0.0751(14) Uani 1 1 d .
C1 C 0.4935(2) 0.8988(3) 0.45840(17) 0.0336(10) Uani 1 1 d .
C2 C 0.5610(2) 0.9570(3) 0.43529(17) 0.0318(10) Uani 1 1 d .
C3 C 0.5838(2) 0.9540(3) 0.38092(18) 0.0426(11) Uani 1 1 d .
H3A H 0.5574 0.9151 0.3556 0.051 Uiso 1 1 calc R
C4 C 0.6453(3) 1.0079(4) 0.3635(2) 0.0551(13) Uani 1 1 d .
H4A H 0.6603 1.0041 0.3269 0.066 Uiso 1 1 calc R
C5 C 0.6833(3) 1.0662(4) 0.3999(2) 0.0630(15) Uani 1 1 d .
H5A H 0.7249 1.1017 0.3885 0.076 Uiso 1 1 calc R
C6 C 0.6602(2) 1.0729(3) 0.4547(2) 0.0544(14) Uani 1 1 d .
H6A H 0.6859 1.1145 0.4793 0.065 Uiso 1 1 calc R
C7 C 0.5996(2) 1.0188(3) 0.47296(18) 0.0369(11) Uani 1 1 d .
C8 C 0.5738(2) 1.0210(3) 0.53230(17) 0.0357(11) Uani 1 1 d .
H8B H 0.6123 1.0474 0.5553 0.043 Uiso 1 1 d R
C9 C 0.5550(2) 0.9129(3) 0.55046(18) 0.0378(11) Uani 1 1 d .
C10 C 0.5757(3) 0.8756(4) 0.6014(2) 0.0554(13) Uani 1 1 d .
H10A H 0.6019 0.9177 0.6254 0.067 Uiso 1 1 calc R
C11 C 0.5580(3) 0.7772(5) 0.6169(2) 0.0718(17) Uani 1 1 d .
H11A H 0.5727 0.7523 0.6511 0.086 Uiso 1 1 calc R
C12 C 0.5189(3) 0.7160(4) 0.5822(2) 0.0688(17) Uani 1 1 d .
H12A H 0.5064 0.6495 0.5932 0.083 Uiso 1 1 calc R
C13 C 0.4971(2) 0.7513(3) 0.5301(2) 0.0537(13) Uani 1 1 d .
H13A H 0.4702 0.7089 0.5067 0.064 Uiso 1 1 calc R
C14 C 0.5162(2) 0.8512(3) 0.51391(17) 0.0362(10) Uani 1 1 d .
C15 C 0.4690(2) 0.8168(3) 0.41797(17) 0.0373(11) Uani 1 1 d .
C16 C 0.4085(2) 0.7201(3) 0.36162(17) 0.0382(11) Uani 1 1 d .
C17 C 0.4788(2) 0.6786(3) 0.36329(17) 0.0373(10) Uani 1 1 d .
C18 C 0.4623(3) 0.6314(5) 0.2377(2) 0.0815(18) Uani 1 1 d .
H18A H 0.4373 0.6880 0.2550 0.122 Uiso 1 1 calc R
H18B H 0.4269 0.5852 0.2219 0.122 Uiso 1 1 calc R
H18C H 0.4940 0.6572 0.2093 0.122 Uiso 1 1 calc R
C19 C 0.5067(2) 0.5752(4) 0.2796(2) 0.0532(13) Uani 1 1 d .
C20 C 0.5162(2) 0.5956(3) 0.3338(2) 0.0423(11) Uani 1 1 d .
C21 C 0.5672(3) 0.5281(4) 0.3591(2) 0.0566(13) Uani 1 1 d .
H21A H 0.5808 0.5330 0.3960 0.068 Uiso 1 1 calc R
C22 C 0.5944(3) 0.4551(4) 0.3241(2) 0.0649(15) Uani 1 1 d .
C23 C 0.6480(3) 0.3715(4) 0.3368(3) 0.107(2) Uani 1 1 d .
H23A H 0.6619 0.3754 0.3749 0.160 Uiso 1 1 calc R
H23B H 0.6907 0.3797 0.3141 0.160 Uiso 1 1 calc R
H23C H 0.6258 0.3057 0.3295 0.160 Uiso 1 1 calc R
C24 C 0.3533(3) 0.4875(4) 0.3528(2) 0.0694(16) Uani 1 1 d .
H24A H 0.3958 0.5060 0.3740 0.104 Uiso 1 1 calc R
H24B H 0.3672 0.4403 0.3242 0.104 Uiso 1 1 calc R
H24C H 0.3177 0.4553 0.3764 0.104 Uiso 1 1 calc R
C25 C 0.3205(2) 0.5829(4) 0.32753(19) 0.0494(12) Uani 1 1 d .
C26 C 0.3432(2) 0.6834(3) 0.33144(17) 0.0400(11) Uani 1 1 d .
C27 C 0.2957(2) 0.7517(4) 0.30222(18) 0.0458(12) Uani 1 1 d .
H27A H 0.3025 0.8228 0.3016 0.055 Uiso 1 1 calc R
C28 C 0.2395(2) 0.7040(4) 0.27531(19) 0.0546(13) Uani 1 1 d .
C29 C 0.1819(3) 0.7495(5) 0.2395(2) 0.0775(17) Uani 1 1 d .
H29A H 0.1884 0.8229 0.2377 0.116 Uiso 1 1 calc R
H29B H 0.1344 0.7341 0.2544 0.116 Uiso 1 1 calc R
H29C H 0.1858 0.7208 0.2031 0.116 Uiso 1 1 calc R
C30 C 0.7783(4) 0.2218(7) 0.5509(3) 0.148(4) Uani 1 1 d .
H30A H 0.8103 0.1672 0.5391 0.222 Uiso 1 1 calc R
H30B H 0.7322 0.1932 0.5624 0.222 Uiso 1 1 calc R
H30C H 0.8004 0.2579 0.5812 0.222 Uiso 1 1 calc R
C31 C 0.7195(4) 0.3783(6) 0.5198(4) 0.152(4) Uani 1 1 d .
H31A H 0.7133 0.4232 0.4887 0.229 Uiso 1 1 calc R
H31B H 0.7414 0.4160 0.5497 0.229 Uiso 1 1 calc R
H31C H 0.6725 0.3522 0.5312 0.229 Uiso 1 1 calc R
C32 C 0.8000(4) 0.2845(6) 0.4581(3) 0.098(2) Uani 1 1 d .
H32A H 0.7927 0.3375 0.4329 0.117 Uiso 1 1 calc R

loop_
_atom_site_aniso_label
_atom_site_aniso_U_11
_atom_site_aniso_U_22
_atom_site_aniso_U_33
_atom_site_aniso_U_23
_atom_site_aniso_U_13
_atom_site_aniso_U_12
S1 0.0712(10) 0.0765(10) 0.0830(12) -0.0443(9) 0.0264(8) -0.0068(8)
S2 0.0497(8) 0.0671(9) 0.0718(10) -0.0156(7) -0.0099(7) -0.0207(7)
O1 0.062(3) 0.093(3) 0.144(4) -0.039(3) 0.036(3) -0.018(2)
N1 0.034(2) 0.040(2) 0.041(2) -0.0119(18) -0.0055(17) -0.0021(17)
N2 0.0321(19) 0.043(2) 0.052(3) -0.0177(19) -0.0057(18) 0.0021(18)
N3 0.055(3) 0.092(4) 0.078(4) -0.012(3) 0.018(3) -0.030(3)
C1 0.030(2) 0.030(2) 0.042(3) -0.007(2) -0.002(2) 0.0046(18)
C2 0.030(2) 0.028(2) 0.037(3) -0.001(2) -0.003(2) 0.0037(19)
C3 0.048(3) 0.038(3) 0.042(3) -0.003(2) -0.001(2) 0.007(2)
C4 0.059(3) 0.057(3) 0.049(3) 0.009(3) 0.013(3) 0.006(3)
C5 0.057(3) 0.056(3) 0.076(4) -0.001(3) 0.026(3) -0.008(3)
C6 0.038(3) 0.043(3) 0.082(4) -0.018(3) 0.008(3) -0.007(2)
C7 0.029(2) 0.034(2) 0.048(3) -0.006(2) 0.005(2) 0.003(2)
C8 0.025(2) 0.035(2) 0.047(3) -0.015(2) -0.0074(19) 0.0005(18)
C9 0.035(2) 0.042(3) 0.036(3) -0.008(2) -0.001(2) 0.010(2)
C10 0.070(3) 0.056(3) 0.040(3) -0.001(3) -0.008(3) 0.021(3)
C11 0.095(4) 0.077(4) 0.043(4) 0.003(3) 0.002(3) 0.031(4)
C12 0.086(4) 0.052(4) 0.069(4) 0.027(3) 0.032(3) 0.022(3)
C13 0.055(3) 0.038(3) 0.068(4) -0.001(3) 0.015(3) 0.000(2)
C14 0.036(2) 0.034(3) 0.039(3) 0.004(2) 0.005(2) 0.009(2)
C15 0.037(2) 0.036(3) 0.038(3) -0.009(2) -0.001(2) 0.001(2)
C16 0.044(3) 0.036(3) 0.035(3) -0.011(2) -0.001(2) -0.004(2)
C17 0.039(2) 0.033(2) 0.040(3) -0.010(2) 0.000(2) -0.003(2)
C18 0.082(4) 0.115(5) 0.047(4) -0.017(4) 0.008(3) -0.014(4)
C19 0.047(3) 0.059(3) 0.054(4) -0.021(3) 0.010(3) -0.011(2)
C20 0.037(3) 0.040(3) 0.050(3) -0.016(2) 0.007(2) -0.012(2)
C21 0.051(3) 0.052(3) 0.066(4) -0.015(3) 0.005(3) 0.001(3)
C22 0.052(3) 0.049(3) 0.094(4) -0.031(3) 0.017(3) -0.003(3)
C23 0.081(4) 0.075(5) 0.163(7) -0.031(4) 0.012(4) 0.031(4)
C24 0.071(4) 0.046(3) 0.092(5) -0.002(3) -0.003(3) -0.012(3)
C25 0.043(3) 0.050(3) 0.055(3) -0.007(3) 0.000(2) -0.011(2)
C26 0.038(3) 0.044(3) 0.037(3) -0.009(2) 0.001(2) -0.008(2)
C27 0.045(3) 0.050(3) 0.043(3) -0.006(2) -0.003(2) -0.005(2)
C28 0.036(3) 0.075(4) 0.053(3) -0.007(3) -0.006(2) -0.002(2)
C29 0.054(3) 0.105(5) 0.073(4) -0.002(3) -0.015(3) -0.010(3)
C30 0.113(6) 0.232(10) 0.098(6) 0.043(7) -0.024(5) -0.070(6)
C31 0.107(6) 0.126(7) 0.224(10) -0.057(7) 0.087(6) -0.010(5)
C32 0.077(5) 0.111(6) 0.105(6) -0.031(5) 0.028(4) -0.055(4)

loop_
_atom_type_symbol
_atom_type_description
_atom_type_scat_dispersion_real
_atom_type_scat_dispersion_imag
_atom_type_scat_source
C C 0.0033 0.0016 'International Tables Vol C Tables 4.2.6.8 and 6.1.1.4'
H H 0.0000 0.0000 'International Tables Vol C Tables 4.2.6.8 and 6.1.1.4'
N N 0.0061 0.0033 'International Tables Vol C Tables 4.2.6.8 and 6.1.1.4'
O O 0.0106 0.0060 'International Tables Vol C Tables 4.2.6.8 and 6.1.1.4'
S S 0.1246 0.1234 'International Tables Vol C Tables 4.2.6.8 and 6.1.1.4'

loop_
_geom_angle_atom_site_label_1
_geom_angle_atom_site_label_2
_geom_angle_atom_site_label_3
_geom_angle
_geom_angle_site_symmetry_1
_geom_angle_site_symmetry_3
C22 S1 C19 93.3(3) . .
C25 S2 C28 93.1(2) . .
C15 N1 C16 105.3(3) . .
C15 N2 C17 109.0(3) . .
C15 N2 H2A 125.5 . .
C17 N2 H2A 125.5 . .
C32 N3 C31 125.2(7) . .
C32 N3 C30 122.0(7) . .
C31 N3 C30 112.5(6) . .
C15 C1 C14 111.4(3) . .
C15 C1 C2 110.0(3) . .
C14 C1 C2 107.4(3) . .
C15 C1 C8 108.5(3) . 5_676
C14 C1 C8 109.8(3) . 5_676
C2 C1 C8 109.8(3) . 5_676
C3 C2 C7 119.0(4) . .
C3 C2 C1 124.8(4) . .
C7 C2 C1 116.2(4) . .
C2 C3 C4 121.3(4) . .
C2 C3 H3A 119.4 . .
C4 C3 H3A 119.4 . .
C5 C4 C3 119.7(5) . .
C5 C4 H4A 120.1 . .
C3 C4 H4A 120.1 . .
C4 C5 C6 120.1(5) . .
C4 C5 H5A 119.9 . .
C6 C5 H5A 119.9 . .
C7 C6 C5 120.9(4) . .
C7 C6 H6A 119.5 . .
C5 C6 H6A 119.5 . .
C6 C7 C2 118.9(4) . .
C6 C7 C8 122.9(4) . .
C2 C7 C8 118.2(4) . .
C9 C8 C7 109.3(3) . .
C9 C8 C1 112.5(3) . 5_676
C7 C8 C1 112.3(3) . 5_676
C9 C8 H8B 109.1 . .
C7 C8 H8B 109.4 . .
C1 C8 H8B 104.1 5_676 .
C10 C9 C14 120.7(4) . .
C10 C9 C8 121.7(4) . .
C14 C9 C8 117.7(4) . .
C11 C10 C9 120.5(5) . .
C11 C10 H10A 119.7 . .
C9 C10 H10A 119.7 . .
C12 C11 C10 119.9(5) . .
C12 C11 H11A 120.1 . .
C10 C11 H11A 120.1 . .
C11 C12 C13 121.1(5) . .
C11 C12 H12A 119.4 . .
C13 C12 H12A 119.4 . .
C14 C13 C12 119.1(5) . .
C14 C13 H13A 120.5 . .
C12 C13 H13A 120.5 . .
C9 C14 C13 118.8(4) . .
C9 C14 C1 117.7(4) . .
C13 C14 C1 123.4(4) . .
N1 C15 N2 111.2(3) . .
N1 C15 C1 127.2(4) . .
N2 C15 C1 121.6(3) . .
N1 C16 C17 110.8(3) . .
N1 C16 C26 119.9(4) . .
C17 C16 C26 129.2(4) . .
N2 C17 C16 103.7(3) . .
N2 C17 C20 121.7(4) . .
C16 C17 C20 134.5(4) . .
C19 C18 H18A 109.5 . .
C19 C18 H18B 109.5 . .
H18A C18 H18B 109.5 . .
C19 C18 H18C 109.5 . .
H18A C18 H18C 109.5 . .
H18B C18 H18C 109.5 . .
C20 C19 C18 129.6(5) . .
C20 C19 S1 110.3(4) . .
C18 C19 S1 120.1(4) . .
C19 C20 C21 112.6(4) . .
C19 C20 C17 124.2(4) . .
C21 C20 C17 123.2(4) . .
C22 C21 C20 113.3(5) . .
C22 C21 H21A 123.3 . .
C20 C21 H21A 123.3 . .
C21 C22 C23 127.9(6) . .
C21 C22 S1 110.3(4) . .
C23 C22 S1 121.8(4) . .
C22 C23 H23A 109.5 . .
C22 C23 H23B 109.5 . .
H23A C23 H23B 109.5 . .
C22 C23 H23C 109.5 . .
H23A C23 H23C 109.5 . .
H23B C23 H23C 109.5 . .
C25 C24 H24A 109.5 . .
C25 C24 H24B 109.5 . .
H24A C24 H24B 109.5 . .
C25 C24 H24C 109.5 . .
H24A C24 H24C 109.5 . .
H24B C24 H24C 109.5 . .
C26 C25 C24 129.4(4) . .
C26 C25 S2 111.1(4) . .
C24 C25 S2 119.5(3) . .
C25 C26 C27 111.9(4) . .
C25 C26 C16 125.7(4) . .
C27 C26 C16 122.4(4) . .
C28 C27 C26 114.3(4) . .
C28 C27 H27A 122.8 . .
C26 C27 H27A 122.8 . .
C27 C28 C29 129.2(5) . .
C27 C28 S2 109.5(4) . .
C29 C28 S2 121.3(4) . .
C28 C29 H29A 109.5 . .
C28 C29 H29B 109.5 . .
H29A C29 H29B 109.5 . .
C28 C29 H29C 109.5 . .
H29A C29 H29C 109.5 . .
H29B C29 H29C 109.5 . .
N3 C30 H30A 109.5 . .
N3 C30 H30B 109.5 . .
H30A C30 H30B 109.5 . .
N3 C30 H30C 109.5 . .
H30A C30 H30C 109.5 . .
H30B C30 H30C 109.5 . .
N3 C31 H31A 109.5 . .
N3 C31 H31B 109.5 . .
H31A C31 H31B 109.5 . .
N3 C31 H31C 109.5 . .
H31A C31 H31C 109.5 . .
H31B C31 H31C 109.5 . .
O1 C32 N3 128.2(8) . .
O1 C32 H32A 115.9 . .
N3 C32 H32A 115.9 . .

loop_
_geom_bond_atom_site_label_1
_geom_bond_atom_site_label_2
_geom_bond_distance
_geom_bond_site_symmetry_2
S1 C22 1.690(6) .
S1 C19 1.719(5) .
S2 C25 1.714(5) .
S2 C28 1.729(5) .
O1 C32 1.246(7) .
N1 C15 1.321(5) .
N1 C16 1.394(5) .
N2 C15 1.363(5) .
N2 C17 1.385(5) .
N2 H2A 0.8600 .
N3 C32 1.297(7) .
N3 C31 1.431(7) .
N3 C30 1.474(8) .
C1 C15 1.514(5) .
C1 C14 1.538(5) .
C1 C2 1.547(5) .
C1 C8 1.624(5) 5_676
C2 C3 1.384(5) .
C2 C7 1.405(5) .
C3 C4 1.387(6) .
C3 H3A 0.9300 .
C4 C5 1.353(7) .
C4 H4A 0.9300 .
C5 C6 1.398(6) .
C5 H5A 0.9300 .
C6 C7 1.380(5) .
C6 H6A 0.9300 .
C7 C8 1.515(6) .
C8 C9 1.509(6) .
C8 C1 1.624(5) 5_676
C8 H8B 0.9600 .
C9 C10 1.381(6) .
C9 C14 1.387(5) .
C10 C11 1.368(7) .
C10 H10A 0.9300 .
C11 C12 1.360(7) .
C11 H11A 0.9300 .
C12 C13 1.401(7) .
C12 H12A 0.9300 .
C13 C14 1.398(6) .
C13 H13A 0.9300 .
C16 C17 1.390(5) .
C16 C26 1.476(6) .
C17 C20 1.461(6) .
C18 C19 1.489(7) .
C18 H18A 0.9600 .
C18 H18B 0.9600 .
C18 H18C 0.9600 .
C19 C20 1.352(6) .
C20 C21 1.418(6) .
C21 C22 1.364(6) .
C21 H21A 0.9300 .
C22 C23 1.490(7) .
C23 H23A 0.9600 .
C23 H23B 0.9600 .
C23 H23C 0.9600 .
C24 C25 1.504(6) .
C24 H24A 0.9600 .
C24 H24B 0.9600 .
C24 H24C 0.9600 .
C25 C26 1.369(6) .
C26 C27 1.427(6) .
C27 C28 1.362(6) .
C27 H27A 0.9300 .
C28 C29 1.485(6) .
C29 H29A 0.9600 .
C29 H29B 0.9600 .
C29 H29C 0.9600 .
C30 H30A 0.9600 .
C30 H30B 0.9600 .
C30 H30C 0.9600 .
C31 H31A 0.9600 .
C31 H31B 0.9600 .
C31 H31C 0.9600 .
C32 H32A 0.9300 .
